data_7056935
loop_
_publ_author_name
'Li, Hao'
'Zhang, Yanqiang'
'Liu, Long'
'Jiao, Nianming'
'Meng, Xianghai'
'Zhang, Suojiang'

_publ_section_title
;
 Amino functionalized [B12H12]2&#x2212; salts as hypergolic fuels
;
_journal_issue 5
_journal_name_full 'New Journal of Chemistry'
_journal_page_first 3568
_journal_paper_doi 10.1039/C7NJ04225F
_journal_volume 42
_journal_year 2018
_chemical_formula_moiety 'B12 H14 N, C5 H9 N2, H2 O'
_chemical_formula_sum 'C5 H25 B12 N3 O'
_chemical_formula_weight 273.00
_space_group_crystal_system monoclinic
_space_group_IT_number 14
_space_group_name_Hall '-P 2ybc'
_space_group_name_H-M_alt 'P 1 21/c 1'
_symmetry_space_group_name_Hall '-P 2ybc'
_symmetry_space_group_name_H-M 'P 1 21/c 1'
_atom_sites_solution_hydrogens mixed
_atom_sites_solution_primary direct
_audit_creation_date 2017-12-17
_audit_creation_method
;
Olex2 1.2
(compiled 2017.03.02 svn.r3394 for OlexSys, GUI svn.r5324)
;
_audit_update_record
;
2018-01-23 deposited with the CCDC.
2018-01-23 downloaded from the CCDC.
;
_cell_angle_alpha 90
_cell_angle_beta 93.02(3)
_cell_angle_gamma 90
_cell_formula_units_Z 4
_cell_length_a 8.0945(16)
_cell_length_b 7.3937(15)
_cell_length_c 27.724(6)
_cell_measurement_reflns_used 5659
_cell_measurement_temperature 153(2)
_cell_measurement_theta_max 27.4855
_cell_measurement_theta_min 1.4711
_cell_volume 1656.9(6)
_computing_molecular_graphics 'Olex2 (Dolomanov et al., 2009)'
_computing_publication_material 'Olex2 (Dolomanov et al., 2009)'
_computing_structure_refinement 'XL (Sheldrick, 2008)'
_computing_structure_solution 'ShelXS (Sheldrick, 2008)'
_diffrn_ambient_temperature 153.15
_diffrn_measured_fraction_theta_full 0.993
_diffrn_measured_fraction_theta_max 0.993
_diffrn_measurement_device_type 'multiwire proportional'
_diffrn_measurement_method 'phi and omega scans'
_diffrn_radiation_monochromator graphite
_diffrn_radiation_type MoK\a
_diffrn_radiation_wavelength 0.71073
_diffrn_reflns_av_R_equivalents 0.0569
_diffrn_reflns_av_unetI/netI 0.0501
_diffrn_reflns_Laue_measured_fraction_full 0.993
_diffrn_reflns_Laue_measured_fraction_max 0.993
_diffrn_reflns_limit_h_max 10
_diffrn_reflns_limit_h_min -10
_diffrn_reflns_limit_k_max 9
_diffrn_reflns_limit_k_min -9
_diffrn_reflns_limit_l_max 35
_diffrn_reflns_limit_l_min -35
_diffrn_reflns_number 12824
_diffrn_reflns_point_group_measured_fraction_full 0.993
_diffrn_reflns_point_group_measured_fraction_max 0.993
_diffrn_reflns_theta_full 25.242
_diffrn_reflns_theta_max 27.428
_diffrn_reflns_theta_min 1.471
_exptl_absorpt_coefficient_mu 0.059
_exptl_absorpt_correction_T_max 1.0000
_exptl_absorpt_correction_T_min 0.8844
_exptl_absorpt_correction_type multi-scan
_exptl_absorpt_process_details 'CrystalClear (Rigaku Inc., 2008)'
_exptl_crystal_colour colorless
_exptl_crystal_density_diffrn 1.094
_exptl_crystal_description block
_exptl_crystal_F_000 576
_exptl_crystal_size_max 0.21
_exptl_crystal_size_mid 0.18
_exptl_crystal_size_min 0.14
_refine_diff_density_max 0.473
_refine_diff_density_min -0.403
_refine_diff_density_rms 0.100
_refine_ls_extinction_method none
_refine_ls_goodness_of_fit_ref 1.140
_refine_ls_hydrogen_treatment constr
_refine_ls_matrix_type full
_refine_ls_number_parameters 202
_refine_ls_number_reflns 3761
_refine_ls_number_restraints 366
_refine_ls_restrained_S_all 1.134
_refine_ls_R_factor_all 0.1939
_refine_ls_R_factor_gt 0.1826
_refine_ls_shift/su_max 0.000
_refine_ls_shift/su_mean 0.000
_refine_ls_structure_factor_coef Fsqd
_refine_ls_weighting_details 'w=1/[\s^2^(Fo^2^)+(0.0002P)^2^+13.7580P] where P=(Fo^2^+2Fc^2^)/3'
_refine_ls_weighting_scheme calc
_refine_ls_wR_factor_gt 0.3444
_refine_ls_wR_factor_ref 0.3543
_reflns_Friedel_coverage 0.000
_reflns_number_gt 3455
_reflns_number_total 3761
_reflns_threshold_expression 'I > 2\s(I)'
_cod_data_source_file c7nj04225f2.cif
_cod_data_source_block bww17245_pl
_cod_depositor_comments 'Adding full bibliography for 7056935.cif.'
_cod_database_code 7056935
_shelx_shelxl_version_number 2014/7
_shelx_space_group_comment
;
The symmetry employed for this shelxl refinement is uniquely defined
by the following loop, which should always be used as a source of
symmetry information in preference to the above space-group names.
They are only intended as comments.
;
_shelx_estimated_absorpt_t_max 0.992
_shelx_estimated_absorpt_t_min 0.988
_olex2_refinement_description
;
1. Fixed Uiso
 At 1.2 times of:
  All B(H) groups, All C(H) groups, All N(H,H,H) groups
 At 1.5 times of:
  All C(H,H,H) groups, All O(H,H) groups
2. Uiso/Uaniso restraints and constraints
All non-hydrogen atoms have similar U: within 2A with sigma of 0.01 and sigma
for terminal atoms of 0.01
All non-hydrogen atoms restrained to be isotropic: with sigma of 0.01 and sigma
for terminal atoms of 0.01
3. Others
 Sof(O2)=Sof(H2B)=Sof(H2C)=1-FVAR(1)
 Sof(O1)=Sof(H1B)=Sof(H1C)=FVAR(1)
4.a Riding coordinates:
 N3(H3A,H3B,H3C), O1(H1B,H1C), O2(H2B,H2C)
4.b Aromatic/amide H refined with riding coordinates:
 C3(H3D), C1(H1A), C2(H2A)
4.c Idealised Me refined as rotating group:
 C5(H5A,H5B,H5C), C4(H4A,H4B,H4C)
4.d Boron cage BH refined with riding coordinates:
 B5(H5), B8(H8), B4(H4), B12(H12), B3(H3), B7(H7), B11(H11), B10(H10), B6(H6),
 B2(H2), B1(H1)
;
_olex2_submission_special_instructions 'No special instructions were received'

loop_
_space_group_symop_operation_xyz
'x, y, z'
'-x, y+1/2, -z+1/2'
'-x, -y, -z'
'x, -y-1/2, z-1/2'

loop_
_atom_site_label
_atom_site_type_symbol
_atom_site_fract_x
_atom_site_fract_y
_atom_site_fract_z
_atom_site_U_iso_or_equiv
_atom_site_adp_type
_atom_site_occupancy
_atom_site_site_symmetry_order
_atom_site_calc_flag
_atom_site_refinement_flags_posn
_atom_site_refinement_flags_adp
_atom_site_refinement_flags_occupancy
_atom_site_disorder_assembly
_atom_site_disorder_group
N3 N 0.1558(7) 1.0121(6) 0.2996(2) 0.0409(12) Uani 1 1 d . U . . .
H3A H 0.0726 1.0137 0.2796 0.049 Uiso 1 1 d R . . . .
H3B H 0.1754 1.0976 0.3196 0.049 Uiso 1 1 d R . . . .
H3C H 0.2316 1.0069 0.2796 0.049 Uiso 1 1 d R . . . .
B5 B 0.3147(8) 0.6883(8) 0.3381(2) 0.0308(12) Uani 1 1 d . U . . .
H5 H 0.4404 0.7235 0.3260 0.037 Uiso 1 1 calc R . . . .
B8 B -0.0416(9) 0.6989(9) 0.3194(3) 0.0363(13) Uani 1 1 d . U . . .
H8 H -0.1491 0.7417 0.2950 0.044 Uiso 1 1 calc R . . . .
B9 B 0.1399(8) 0.8300(8) 0.3278(2) 0.0323(12) Uani 1 1 d . U . . .
B4 B 0.2377(8) 0.4607(8) 0.3371(2) 0.0325(12) Uani 1 1 d . U . . .
H4 H 0.3134 0.3453 0.3243 0.039 Uiso 1 1 calc R . . . .
B12 B 0.2258(9) 0.8020(10) 0.3872(2) 0.0381(13) Uani 1 1 d . U . . .
H12 H 0.2931 0.9140 0.4070 0.046 Uiso 1 1 calc R . . . .
B3 B 0.1028(9) 0.4364(10) 0.3859(2) 0.0394(14) Uani 1 1 d . U . . .
H3 H 0.0890 0.3046 0.4052 0.047 Uiso 1 1 calc R . . . .
B7 B 0.1479(8) 0.6239(8) 0.2964(2) 0.0292(12) Uani 1 1 d . U . . .
H7 H 0.1653 0.6167 0.2566 0.035 Uiso 1 1 calc R . . . .
B11 B 0.0091(9) 0.8096(10) 0.3766(3) 0.0407(14) Uani 1 1 d . U . . .
H11 H -0.0654 0.9251 0.3900 0.049 Uiso 1 1 calc R . . . .
B10 B -0.0681(9) 0.5831(9) 0.3745(3) 0.0397(14) Uani 1 1 d . U . . .
H10 H -0.1949 0.5498 0.3863 0.048 Uiso 1 1 calc R . . . .
B6 B 0.0177(8) 0.4690(8) 0.3259(2) 0.0295(12) Uani 1 1 d . U . . .
H6 H -0.0512 0.3588 0.3057 0.035 Uiso 1 1 calc R . . . .
B2 B 0.2881(10) 0.5717(10) 0.3941(2) 0.0408(14) Uani 1 1 d . U . . .
H2 H 0.3963 0.5304 0.4184 0.049 Uiso 1 1 calc R . . . .
B1 B 0.0999(10) 0.6433(10) 0.4175(3) 0.0455(15) Uani 1 1 d . U . . .
H1 H 0.0849 0.6477 0.4575 0.055 Uiso 1 1 calc R . . . .
N1 N 0.6669(7) 0.0755(7) 0.4110(2) 0.0484(13) Uani 1 1 d . U . . .
N2 N 0.6935(6) -0.1194(7) 0.46878(17) 0.0351(11) Uani 1 1 d . U . . .
C3 C 0.6372(7) -0.0928(8) 0.4236(2) 0.0410(14) Uani 1 1 d . U . . .
H3D H 0.5838 -0.1813 0.4034 0.049 Uiso 1 1 calc R . . . .
C1 C 0.7460(8) 0.1613(9) 0.4486(3) 0.0485(15) Uani 1 1 d . U . . .
H1A H 0.7827 0.2833 0.4492 0.058 Uiso 1 1 calc R . . . .
C2 C 0.7626(8) 0.0432(10) 0.4843(3) 0.0478(15) Uani 1 1 d . U . . .
H2A H 0.8133 0.0659 0.5154 0.057 Uiso 1 1 calc R . . . .
C5 C 0.6882(9) -0.2872(10) 0.4955(3) 0.0493(16) Uani 1 1 d . U . . .
H5A H 0.5996 -0.3640 0.4813 0.074 Uiso 1 1 calc GR . . . .
H5B H 0.6670 -0.2614 0.5292 0.074 Uiso 1 1 calc GR . . . .
H5C H 0.7944 -0.3499 0.4939 0.074 Uiso 1 1 calc GR . . . .
C4 C 0.6320(11) 0.1531(12) 0.3627(3) 0.072(2) Uani 1 1 d . U . . .
H4A H 0.7326 0.2089 0.3513 0.108 Uiso 1 1 calc GR . . . .
H4B H 0.5451 0.2450 0.3642 0.108 Uiso 1 1 calc GR . . . .
H4C H 0.5949 0.0572 0.3402 0.108 Uiso 1 1 calc GR . . . .
O1 O 0.4249(15) 0.9726(19) 0.2368(5) 0.077(4) Uani 0.548(16) 1 d . U P A 1
H1B H 0.4396 1.0864 0.2360 0.116 Uiso 0.548(16) 1 d R . P A 1
H1C H 0.4793 0.9063 0.2564 0.116 Uiso 0.548(16) 1 d R . P A 1
O2 O 0.4717(18) 1.069(2) 0.2626(6) 0.078(4) Uani 0.452(16) 1 d . U P A 2
H2B H 0.5042 0.9610 0.2632 0.118 Uiso 0.452(16) 1 d R . P A 2
H2C H 0.4445 1.0890 0.2335 0.118 Uiso 0.452(16) 1 d R . P A 2

loop_
_atom_site_aniso_label
_atom_site_aniso_U_11
_atom_site_aniso_U_22
_atom_site_aniso_U_33
_atom_site_aniso_U_23
_atom_site_aniso_U_13
_atom_site_aniso_U_12
N3 0.047(3) 0.021(2) 0.056(3) -0.002(2) 0.011(2) 0.001(2)
B5 0.041(3) 0.022(2) 0.028(2) -0.004(2) -0.002(2) -0.006(2)
B8 0.040(3) 0.023(2) 0.046(3) -0.006(2) 0.006(2) -0.002(2)
B9 0.040(3) 0.019(2) 0.039(3) -0.007(2) 0.010(2) -0.002(2)
B4 0.042(3) 0.021(2) 0.033(3) 0.002(2) -0.009(2) -0.005(2)
B12 0.048(3) 0.033(3) 0.034(3) -0.010(2) 0.009(2) -0.018(2)
B3 0.054(3) 0.030(3) 0.033(3) 0.002(2) -0.009(2) -0.017(2)
B7 0.037(3) 0.019(2) 0.031(2) -0.004(2) 0.001(2) 0.002(2)
B11 0.046(3) 0.029(3) 0.049(3) -0.015(2) 0.023(2) -0.014(2)
B10 0.049(3) 0.029(3) 0.042(3) -0.008(2) 0.010(2) -0.015(2)
B6 0.040(3) 0.017(2) 0.031(2) -0.005(2) -0.002(2) -0.004(2)
B2 0.054(3) 0.035(3) 0.033(3) 0.002(2) -0.009(2) -0.020(3)
B1 0.061(3) 0.039(3) 0.037(3) -0.008(2) 0.009(3) -0.023(3)
N1 0.040(3) 0.029(2) 0.074(3) 0.006(2) -0.010(2) 0.006(2)
N2 0.034(2) 0.037(2) 0.034(2) -0.005(2) -0.0030(18) -0.002(2)
C3 0.035(3) 0.031(3) 0.056(3) 0.001(3) -0.016(2) 0.001(2)
C1 0.049(3) 0.032(3) 0.065(4) -0.016(3) 0.005(3) 0.001(3)
C2 0.047(3) 0.048(3) 0.049(3) -0.023(3) 0.001(3) -0.010(3)
C5 0.049(3) 0.052(4) 0.047(3) 0.006(3) -0.002(3) -0.006(3)
C4 0.073(4) 0.050(4) 0.090(5) 0.022(4) -0.028(4) 0.002(4)
O1 0.079(6) 0.077(6) 0.079(6) 0.012(5) 0.032(5) 0.001(5)
O2 0.073(6) 0.085(7) 0.079(7) 0.014(6) 0.027(5) -0.013(6)

loop_
_atom_type_symbol
_atom_type_description
_atom_type_scat_dispersion_real
_atom_type_scat_dispersion_imag
_atom_type_scat_source
C C 0.0033 0.0016 'International Tables Vol C Tables 4.2.6.8 and 6.1.1.4'
H H 0.0000 0.0000 'International Tables Vol C Tables 4.2.6.8 and 6.1.1.4'
B B 0.0013 0.0007 'International Tables Vol C Tables 4.2.6.8 and 6.1.1.4'
N N 0.0061 0.0033 'International Tables Vol C Tables 4.2.6.8 and 6.1.1.4'
O O 0.0106 0.0060 'International Tables Vol C Tables 4.2.6.8 and 6.1.1.4'

loop_
_geom_angle_atom_site_label_1
_geom_angle_atom_site_label_2
_geom_angle_atom_site_label_3
_geom_angle
H3A N3 H3B 121.9
H3A N3 H3C 98.5
H3B N3 H3C 110.1
B9 N3 H3A 104.7
B9 N3 H3B 109.4
B9 N3 H3C 111.6
B9 B5 H5 123.0
B9 B5 B4 106.2(4)
B9 B5 B12 59.6(4)
B9 B5 B7 59.1(3)
B9 B5 B2 107.0(5)
B4 B5 H5 122.3
B4 B5 B7 59.5(3)
B4 B5 B2 60.4(4)
B12 B5 H5 122.0
B12 B5 B4 107.5(5)
B12 B5 B7 107.3(5)
B12 B5 B2 59.7(4)
B7 B5 H5 122.1
B7 B5 B2 108.0(4)
B2 B5 H5 121.6
B9 B8 H8 122.6
B9 B8 B7 59.4(4)
B9 B8 B11 59.2(4)
B9 B8 B10 106.8(5)
B9 B8 B6 107.1(5)
B7 B8 H8 121.9
B7 B8 B11 107.2(5)
B11 B8 H8 122.3
B10 B8 H8 122.1
B10 B8 B7 107.7(5)
B10 B8 B11 59.8(4)
B6 B8 H8 122.0
B6 B8 B7 60.3(4)
B6 B8 B11 107.2(5)
B6 B8 B10 59.6(4)
N3 B9 B5 120.3(5)
N3 B9 B8 119.8(5)
N3 B9 B12 121.8(5)
N3 B9 B7 119.5(5)
N3 B9 B11 121.6(5)
B8 B9 B5 110.4(4)
B8 B9 B12 110.0(5)
B8 B9 B11 61.7(4)
B12 B9 B5 60.5(4)
B12 B9 B11 59.9(4)
B7 B9 B5 61.1(3)
B7 B9 B8 60.7(4)
B7 B9 B12 109.7(5)
B7 B9 B11 110.1(5)
B11 B9 B5 109.3(5)
B5 B4 H4 121.6
B5 B4 B2 59.9(4)
B3 B4 B5 107.9(5)
B3 B4 H4 122.0
B3 B4 B6 59.7(4)
B3 B4 B2 60.3(4)
B7 B4 B5 60.3(3)
B7 B4 H4 121.7
B7 B4 B3 107.6(5)
B7 B4 B6 59.9(4)
B7 B4 B2 108.2(5)
B6 B4 B5 108.2(4)
B6 B4 H4 121.7
B6 B4 B2 108.2(5)
B2 B4 H4 121.5
B5 B12 H12 121.2
B5 B12 B2 60.6(4)
B5 B12 B1 108.2(5)
B9 B12 B5 59.9(4)
B9 B12 H12 121.9
B9 B12 B2 107.9(5)
B9 B12 B1 108.0(5)
B11 B12 B5 109.0(5)
B11 B12 B9 60.1(4)
B11 B12 H12 120.8
B11 B12 B2 108.7(5)
B11 B12 B1 60.9(4)
B2 B12 H12 121.7
B2 B12 B1 59.3(4)
B1 B12 H12 121.8
B4 B3 H3 121.8
B4 B3 B2 60.3(4)
B10 B3 B4 107.8(5)
B10 B3 H3 121.4
B10 B3 B6 59.5(4)
B10 B3 B2 108.6(5)
B6 B3 B4 60.2(4)
B6 B3 H3 121.3
B6 B3 B2 108.6(5)
B2 B3 H3 121.7
B1 B3 B4 108.2(5)
B1 B3 H3 120.9
B1 B3 B10 61.8(4)
B1 B3 B6 109.4(5)
B1 B3 B2 59.3(4)
B5 B7 H7 121.2
B8 B7 B5 108.6(4)
B8 B7 H7 121.5
B8 B7 B6 59.6(4)
B9 B7 B5 59.8(4)
B9 B7 B8 59.8(4)
B9 B7 B4 107.3(4)
B9 B7 H7 122.6
B9 B7 B6 106.9(4)
B4 B7 B5 60.2(3)
B4 B7 B8 108.3(5)
B4 B7 H7 121.6
B4 B7 B6 60.4(4)
B6 B7 B5 108.4(4)
B6 B7 H7 121.9
B8 B11 H11 122.2
B9 B11 B8 59.1(4)
B9 B11 H11 122.9
B9 B11 B10 106.1(5)
B9 B11 B1 107.4(5)
B12 B11 B8 107.9(5)
B12 B11 B9 60.0(4)
B12 B11 H11 121.2
B12 B11 B10 108.6(5)
B12 B11 B1 60.3(4)
B10 B11 B8 59.1(4)
B10 B11 H11 122.1
B10 B11 B1 60.8(4)
B1 B11 B8 108.0(5)
B1 B11 H11 121.3
B8 B10 B11 61.2(4)
B8 B10 H10 120.7
B8 B10 B1 109.1(5)
B3 B10 B8 108.6(5)
B3 B10 B11 107.4(5)
B3 B10 H10 122.1
B3 B10 B1 58.9(4)
B11 B10 H10 121.4
B11 B10 B1 60.0(4)
B6 B10 B8 60.1(4)
B6 B10 B3 60.6(4)
B6 B10 B11 108.8(5)
B6 B10 H10 121.4
B6 B10 B1 107.9(5)
B1 B10 H10 121.9
B8 B6 B4 108.2(4)
B8 B6 B3 108.3(5)
B8 B6 B7 60.1(4)
B8 B6 H6 121.4
B4 B6 H6 121.7
B3 B6 B4 60.1(4)
B3 B6 B7 107.8(4)
B3 B6 H6 121.7
B7 B6 B4 59.7(4)
B7 B6 H6 121.9
B10 B6 B8 60.2(4)
B10 B6 B4 108.2(5)
B10 B6 B3 60.0(4)
B10 B6 B7 108.1(4)
B10 B6 H6 121.6
B5 B2 B4 59.7(3)
B5 B2 B3 107.1(5)
B5 B2 H2 121.7
B4 B2 H2 122.4
B12 B2 B5 59.7(4)
B12 B2 B4 106.9(5)
B12 B2 B3 106.7(5)
B12 B2 H2 122.2
B3 B2 B4 59.4(4)
B3 B2 H2 122.8
B1 B2 B5 108.6(5)
B1 B2 B4 107.4(5)
B1 B2 B12 60.6(4)
B1 B2 B3 59.1(4)
B1 B2 H2 121.4
B12 B1 B11 58.8(4)
B12 B1 B10 106.1(5)
B12 B1 H1 122.6
B3 B1 B12 108.1(5)
B3 B1 B11 107.1(5)
B3 B1 B10 59.3(4)
B3 B1 B2 61.5(4)
B3 B1 H1 121.4
B11 B1 B10 59.2(4)
B11 B1 H1 122.7
B10 B1 H1 122.7
B2 B1 B12 60.1(4)
B2 B1 B11 107.6(5)
B2 B1 B10 108.3(5)
B2 B1 H1 120.8
C3 N1 C1 108.9(6)
C3 N1 C4 125.5(6)
C1 N1 C4 125.4(6)
C3 N2 C2 106.2(6)
C3 N2 C5 126.4(5)
C2 N2 C5 127.4(5)
N1 C3 N2 109.4(6)
N1 C3 H3D 125.3
N2 C3 H3D 125.3
N1 C1 H1A 126.5
C2 C1 N1 107.1(6)
C2 C1 H1A 126.5
N2 C2 H2A 125.8
C1 C2 N2 108.4(6)
C1 C2 H2A 125.8
N2 C5 H5A 109.5
N2 C5 H5B 109.5
N2 C5 H5C 109.5
H5A C5 H5B 109.5
H5A C5 H5C 109.5
H5B C5 H5C 109.5
N1 C4 H4A 109.5
N1 C4 H4B 109.5
N1 C4 H4C 109.5
H4A C4 H4B 109.5
H4A C4 H4C 109.5
H4B C4 H4C 109.5
H1B O1 H1C 121.6
H2B O2 H2C 104.6

loop_
_geom_bond_atom_site_label_1
_geom_bond_atom_site_label_2
_geom_bond_distance
N3 H3A 0.8500
N3 H3B 0.8500
N3 H3C 0.8499
N3 B9 1.564(8)
B5 H5 1.1200
B5 B9 1.772(9)
B5 B4 1.794(9)
B5 B12 1.782(9)
B5 B7 1.796(9)
B5 B2 1.797(9)
B8 H8 1.1200
B8 B9 1.765(9)
B8 B7 1.781(9)
B8 B11 1.812(10)
B8 B10 1.775(10)
B8 B6 1.773(9)
B9 B12 1.766(10)
B9 B7 1.759(8)
B9 B11 1.769(9)
B4 H4 1.1200
B4 B3 1.791(10)
B4 B7 1.781(9)
B4 B6 1.793(9)
B4 B2 1.807(9)
B12 H12 1.1200
B12 B11 1.764(10)
B12 B2 1.783(11)
B12 B1 1.793(10)
B3 H3 1.1200
B3 B10 1.773(11)
B3 B6 1.783(9)
B3 B2 1.807(10)
B3 B1 1.764(10)
B7 H7 1.1200
B7 B6 1.784(9)
B11 H11 1.1200
B11 B10 1.787(9)
B11 B1 1.803(12)
B10 H10 1.1200
B10 B6 1.763(9)
B10 B1 1.817(11)
B6 H6 1.1200
B2 H2 1.1200
B2 B1 1.768(11)
B1 H1 1.1200
N1 C3 1.318(8)
N1 C1 1.352(9)
N1 C4 1.472(10)
N2 C3 1.325(8)
N2 C2 1.385(8)
N2 C5 1.446(8)
C3 H3D 0.9500
C1 H1A 0.9500
C1 C2 1.322(10)
C2 H2A 0.9500
C5 H5A 0.9800
C5 H5B 0.9800
C5 H5C 0.9800
C4 H4A 0.9800
C4 H4B 0.9800
C4 H4C 0.9800
O1 H1B 0.8500
O1 H1C 0.8402
O2 H2B 0.8401
O2 H2C 0.8403

loop_
_geom_torsion_atom_site_label_1
_geom_torsion_atom_site_label_2
_geom_torsion_atom_site_label_3
_geom_torsion_atom_site_label_4
_geom_torsion
N3 B9 B12 B5 -109.3(6)
N3 B9 B12 B11 110.6(6)
N3 B9 B12 B2 -147.6(5)
N3 B9 B12 B1 149.7(5)
N3 B9 B7 B5 110.4(6)
N3 B9 B7 B8 -109.7(6)
N3 B9 B7 B4 148.8(5)
N3 B9 B7 B6 -147.7(5)
N3 B9 B11 B8 109.3(6)
N3 B9 B11 B12 -111.1(6)
N3 B9 B11 B10 146.5(6)
N3 B9 B11 B1 -149.7(5)
B5 B9 B12 B11 -140.1(5)
B5 B9 B12 B2 -38.3(5)
B5 B9 B12 B1 -101.0(5)
B5 B9 B7 B8 139.9(5)
B5 B9 B7 B4 38.4(4)
B5 B9 B7 B6 101.9(5)
B5 B9 B11 B8 -103.3(5)
B5 B9 B11 B12 36.3(4)
B5 B9 B11 B10 -66.2(6)
B5 B9 B11 B1 -2.4(6)
B5 B4 B3 B10 64.0(5)
B5 B4 B3 B6 101.0(5)
B5 B4 B3 B2 -37.7(5)
B5 B4 B3 B1 -1.4(6)
B5 B4 B7 B8 -101.4(5)
B5 B4 B7 B9 -38.2(4)
B5 B4 B7 B6 -138.2(5)
B5 B4 B6 B8 0.6(6)
B5 B4 B6 B3 -100.5(5)
B5 B4 B6 B7 37.6(4)
B5 B4 B6 B10 -63.2(6)
B5 B4 B2 B12 38.0(4)
B5 B4 B2 B3 137.8(5)
B5 B4 B2 B1 101.8(5)
B5 B12 B11 B8 -0.2(7)
B5 B12 B11 B9 -36.0(4)
B5 B12 B11 B10 62.3(6)
B5 B12 B11 B1 100.7(5)
B5 B12 B2 B4 -38.0(4)
B5 B12 B2 B3 -100.3(5)
B5 B12 B2 B1 -138.8(5)
B5 B12 B1 B3 -2.7(7)
B5 B12 B1 B11 -102.1(5)
B5 B12 B1 B10 -65.1(7)
B5 B12 B1 B2 37.2(5)
B5 B7 B6 B8 101.2(5)
B5 B7 B6 B4 -37.6(4)
B5 B7 B6 B3 -0.1(6)
B5 B7 B6 B10 63.3(6)
B5 B2 B1 B12 -36.9(4)
B5 B2 B1 B3 99.2(5)
B5 B2 B1 B11 -1.1(6)
B5 B2 B1 B10 61.5(6)
B8 B9 B12 B5 102.7(5)
B8 B9 B12 B11 -37.4(5)
B8 B9 B12 B2 64.4(6)
B8 B9 B12 B1 1.7(6)
B8 B9 B7 B5 -139.9(5)
B8 B9 B7 B4 -101.5(5)
B8 B9 B7 B6 -38.0(4)
B8 B9 B11 B12 139.6(5)
B8 B9 B11 B10 37.1(5)
B8 B9 B11 B1 100.9(5)
B8 B7 B6 B4 -138.7(5)
B8 B7 B6 B3 -101.3(5)
B8 B7 B6 B10 -37.8(5)
B8 B11 B10 B3 102.1(5)
B8 B11 B10 B6 38.1(5)
B8 B11 B10 B1 138.4(5)
B8 B11 B1 B12 100.8(5)
B8 B11 B1 B3 -0.4(7)
B8 B11 B1 B10 -36.8(5)
B8 B11 B1 B2 64.4(6)
B8 B10 B6 B4 101.0(5)
B8 B10 B6 B3 138.4(5)
B8 B10 B6 B7 37.8(5)
B8 B10 B1 B12 1.1(7)
B8 B10 B1 B3 -100.7(5)
B8 B10 B1 B11 38.0(5)
B8 B10 B1 B2 -62.0(6)
B9 B5 B4 B3 -62.8(5)
B9 B5 B4 B7 37.6(4)
B9 B5 B4 B6 0.2(6)
B9 B5 B4 B2 -100.7(5)
B9 B5 B12 B11 36.1(5)
B9 B5 B12 B2 137.3(5)
B9 B5 B12 B1 100.7(6)
B9 B5 B7 B8 -36.0(4)
B9 B5 B7 B4 -136.9(5)
B9 B5 B7 B6 -99.2(5)
B9 B5 B2 B4 99.3(5)
B9 B5 B2 B12 -37.7(4)
B9 B5 B2 B3 62.0(6)
B9 B5 B2 B1 -0.4(6)
B9 B8 B7 B5 36.0(4)
B9 B8 B7 B4 99.8(5)
B9 B8 B7 B6 136.9(5)
B9 B8 B11 B12 -36.1(5)
B9 B8 B11 B10 -137.4(5)
B9 B8 B11 B1 -99.9(5)
B9 B8 B10 B3 -62.7(6)
B9 B8 B10 B11 37.4(5)
B9 B8 B10 B6 -100.3(5)
B9 B8 B10 B1 -0.1(6)
B9 B8 B6 B4 -1.1(6)
B9 B8 B6 B3 62.5(6)
B9 B8 B6 B7 -38.0(4)
B9 B8 B6 B10 99.8(5)
B9 B12 B11 B8 35.8(4)
B9 B12 B11 B10 98.3(5)
B9 B12 B11 B1 136.7(5)
B9 B12 B2 B5 38.1(4)
B9 B12 B2 B4 0.1(6)
B9 B12 B2 B3 -62.3(6)
B9 B12 B2 B1 -100.7(5)
B9 B12 B1 B3 60.6(7)
B9 B12 B1 B11 -38.7(5)
B9 B12 B1 B10 -1.7(7)
B9 B12 B1 B2 100.6(5)
B9 B7 B6 B8 38.1(4)
B9 B7 B6 B4 -100.6(5)
B9 B7 B6 B3 -63.2(6)
B9 B7 B6 B10 0.3(6)
B9 B11 B10 B8 -37.1(5)
B9 B11 B10 B3 65.0(6)
B9 B11 B10 B6 0.9(7)
B9 B11 B10 B1 101.3(6)
B9 B11 B1 B12 38.5(4)
B9 B11 B1 B3 -62.7(6)
B9 B11 B1 B10 -99.1(5)
B9 B11 B1 B2 2.1(6)
B4 B5 B9 N3 -147.1(5)
B4 B5 B9 B8 -1.0(6)
B4 B5 B9 B12 101.1(5)
B4 B5 B9 B7 -37.8(4)
B4 B5 B9 B11 65.1(5)
B4 B5 B12 B9 -98.8(5)
B4 B5 B12 B11 -62.8(6)
B4 B5 B12 B2 38.5(4)
B4 B5 B12 B1 1.9(7)
B4 B5 B7 B8 100.9(5)
B4 B5 B7 B9 136.9(5)
B4 B5 B7 B6 37.7(4)
B4 B5 B2 B12 -137.0(5)
B4 B5 B2 B3 -37.3(5)
B4 B5 B2 B1 -99.7(5)
B4 B3 B10 B8 -0.1(6)
B4 B3 B10 B11 -64.8(6)
B4 B3 B10 B6 37.3(4)
B4 B3 B10 B1 -101.6(5)
B4 B3 B6 B8 -100.9(5)
B4 B3 B6 B7 -37.3(4)
B4 B3 B6 B10 -138.3(5)
B4 B3 B2 B5 37.4(5)
B4 B3 B2 B12 100.1(5)
B4 B3 B2 B1 139.2(5)
B4 B3 B1 B12 2.5(7)
B4 B3 B1 B11 64.5(6)
B4 B3 B1 B10 100.8(5)
B4 B3 B1 B2 -36.7(5)
B4 B7 B6 B8 138.7(5)
B4 B7 B6 B3 37.5(4)
B4 B7 B6 B10 100.9(5)
B4 B2 B1 B12 -100.0(5)
B4 B2 B1 B3 36.1(5)
B4 B2 B1 B11 -64.2(6)
B4 B2 B1 B10 -1.6(6)
B12 B5 B9 N3 111.8(6)
B12 B5 B9 B8 -102.1(5)
B12 B5 B9 B7 -138.9(5)
B12 B5 B9 B11 -36.0(4)
B12 B5 B4 B3 -0.3(6)
B12 B5 B4 B7 100.1(5)
B12 B5 B4 B6 62.8(6)
B12 B5 B4 B2 -38.2(5)
B12 B5 B7 B8 0.4(6)
B12 B5 B7 B9 36.4(4)
B12 B5 B7 B4 -100.5(5)
B12 B5 B7 B6 -62.8(5)
B12 B5 B2 B4 137.0(5)
B12 B5 B2 B3 99.7(6)
B12 B5 B2 B1 37.3(5)
B12 B9 B7 B5 -37.4(4)
B12 B9 B7 B8 102.5(5)
B12 B9 B7 B4 1.0(6)
B12 B9 B7 B6 64.5(6)
B12 B9 B11 B8 -139.6(5)
B12 B9 B11 B10 -102.4(6)
B12 B9 B11 B1 -38.7(5)
B12 B11 B10 B8 -100.2(5)
B12 B11 B10 B3 1.9(7)
B12 B11 B10 B6 -62.2(7)
B12 B11 B10 B1 38.2(5)
B12 B11 B1 B3 -101.2(5)
B12 B11 B1 B10 -137.6(5)
B12 B11 B1 B2 -36.4(4)
B12 B2 B1 B3 136.1(5)
B12 B2 B1 B11 35.8(4)
B12 B2 B1 B10 98.4(6)
B3 B4 B7 B5 101.0(5)
B3 B4 B7 B8 -0.4(6)
B3 B4 B7 B9 62.8(5)
B3 B4 B7 B6 -37.2(4)
B3 B4 B6 B8 101.1(5)
B3 B4 B6 B7 138.1(5)
B3 B4 B6 B10 37.3(4)
B3 B4 B2 B5 -137.8(5)
B3 B4 B2 B12 -99.8(6)
B3 B4 B2 B1 -36.0(5)
B3 B10 B6 B8 -138.4(5)
B3 B10 B6 B4 -37.4(4)
B3 B10 B6 B7 -100.6(5)
B3 B10 B1 B12 101.9(6)
B3 B10 B1 B11 138.7(5)
B3 B10 B1 B2 38.7(5)
B3 B2 B1 B12 -136.1(5)
B3 B2 B1 B11 -100.3(5)
B3 B2 B1 B10 -37.7(5)
B7 B5 B9 N3 -109.3(6)
B7 B5 B9 B8 36.9(4)
B7 B5 B9 B12 138.9(5)
B7 B5 B9 B11 102.9(5)
B7 B5 B4 B3 -100.5(5)
B7 B5 B4 B6 -37.4(4)
B7 B5 B4 B2 -138.3(5)
B7 B5 B12 B9 -36.2(4)
B7 B5 B12 B11 -0.1(6)
B7 B5 B12 B2 101.2(5)
B7 B5 B12 B1 64.5(6)
B7 B5 B2 B4 37.1(4)
B7 B5 B2 B12 -99.9(5)
B7 B5 B2 B3 -0.2(7)
B7 B5 B2 B1 -62.6(6)
B7 B8 B9 N3 109.3(5)
B7 B8 B9 B5 -37.0(4)
B7 B8 B9 B12 -101.9(5)
B7 B8 B9 B11 -138.6(5)
B7 B8 B11 B9 36.6(4)
B7 B8 B11 B12 0.5(6)
B7 B8 B11 B10 -100.8(5)
B7 B8 B11 B1 -63.3(6)
B7 B8 B10 B3 -0.1(6)
B7 B8 B10 B11 99.9(5)
B7 B8 B10 B6 -37.8(4)
B7 B8 B10 B1 62.4(6)
B7 B8 B6 B4 36.8(4)
B7 B8 B6 B3 100.5(5)
B7 B8 B6 B10 137.8(5)
B7 B9 B12 B5 37.7(4)
B7 B9 B12 B11 -102.4(5)
B7 B9 B12 B2 -0.7(6)
B7 B9 B12 B1 -63.3(6)
B7 B9 B11 B8 -37.9(5)
B7 B9 B11 B12 101.7(5)
B7 B9 B11 B10 -0.8(7)
B7 B9 B11 B1 63.0(6)
B7 B4 B3 B10 0.3(6)
B7 B4 B3 B6 37.3(4)
B7 B4 B3 B2 -101.3(5)
B7 B4 B3 B1 -65.0(6)
B7 B4 B6 B8 -37.0(4)
B7 B4 B6 B3 -138.1(5)
B7 B4 B6 B10 -100.8(5)
B7 B4 B2 B5 -37.5(5)
B7 B4 B2 B12 0.5(6)
B7 B4 B2 B3 100.3(5)
B7 B4 B2 B1 64.3(6)
B11 B8 B9 N3 -112.1(6)
B11 B8 B9 B5 101.6(5)
B11 B8 B9 B12 36.6(5)
B11 B8 B9 B7 138.6(5)
B11 B8 B7 B5 -0.5(6)
B11 B8 B7 B9 -36.5(4)
B11 B8 B7 B4 63.3(6)
B11 B8 B7 B6 100.4(5)
B11 B8 B10 B3 -100.1(5)
B11 B8 B10 B6 -137.7(5)
B11 B8 B10 B1 -37.5(5)
B11 B8 B6 B4 -63.4(6)
B11 B8 B6 B3 0.2(6)
B11 B8 B6 B7 -100.3(5)
B11 B8 B6 B10 37.5(4)
B11 B9 B12 B5 140.1(5)
B11 B9 B12 B2 101.8(5)
B11 B9 B12 B1 39.1(5)
B11 B9 B7 B5 -101.5(6)
B11 B9 B7 B8 38.3(5)
B11 B9 B7 B4 -63.1(6)
B11 B9 B7 B6 0.3(6)
B11 B12 B2 B5 101.8(5)
B11 B12 B2 B4 63.8(6)
B11 B12 B2 B3 1.4(6)
B11 B12 B2 B1 -37.0(5)
B11 B12 B1 B3 99.4(6)
B11 B12 B1 B10 37.1(5)
B11 B12 B1 B2 139.3(5)
B11 B10 B6 B8 -38.5(5)
B11 B10 B6 B4 62.5(6)
B11 B10 B6 B3 99.8(6)
B11 B10 B6 B7 -0.7(7)
B11 B10 B1 B12 -36.9(5)
B11 B10 B1 B3 -138.7(5)
B11 B10 B1 B2 -100.0(5)
B10 B8 B9 N3 -149.8(5)
B10 B8 B9 B5 63.9(6)
B10 B8 B9 B12 -1.0(6)
B10 B8 B9 B7 101.0(5)
B10 B8 B9 B11 -37.6(5)
B10 B8 B7 B5 -63.5(5)
B10 B8 B7 B9 -99.5(5)
B10 B8 B7 B4 0.3(6)
B10 B8 B7 B6 37.5(4)
B10 B8 B11 B9 137.4(5)
B10 B8 B11 B12 101.3(6)
B10 B8 B11 B1 37.5(5)
B10 B8 B6 B4 -101.0(5)
B10 B8 B6 B3 -37.3(5)
B10 B8 B6 B7 -137.8(5)
B10 B3 B6 B8 37.4(4)
B10 B3 B6 B4 138.3(5)
B10 B3 B6 B7 101.0(5)
B10 B3 B2 B5 -62.9(6)
B10 B3 B2 B4 -100.3(5)
B10 B3 B2 B12 -0.3(6)
B10 B3 B2 B1 38.9(5)
B10 B3 B1 B12 -98.3(6)
B10 B3 B1 B11 -36.3(5)
B10 B3 B1 B2 -137.5(5)
B10 B11 B1 B12 137.6(5)
B10 B11 B1 B3 36.4(5)
B10 B11 B1 B2 101.2(5)
B6 B8 B9 N3 147.6(5)
B6 B8 B9 B5 1.3(6)
B6 B8 B9 B12 -63.6(6)
B6 B8 B9 B7 38.4(4)
B6 B8 B9 B11 -100.2(5)
B6 B8 B7 B5 -100.9(5)
B6 B8 B7 B9 -136.9(5)
B6 B8 B7 B4 -37.1(4)
B6 B8 B11 B9 100.0(5)
B6 B8 B11 B12 63.9(6)
B6 B8 B11 B10 -37.4(5)
B6 B8 B11 B1 0.1(6)
B6 B8 B10 B3 37.6(4)
B6 B8 B10 B11 137.7(5)
B6 B8 B10 B1 100.2(6)
B6 B4 B3 B10 -37.0(4)
B6 B4 B3 B2 -138.6(5)
B6 B4 B3 B1 -102.4(5)
B6 B4 B7 B5 138.2(5)
B6 B4 B7 B8 36.8(4)
B6 B4 B7 B9 100.0(5)
B6 B4 B2 B5 -100.9(5)
B6 B4 B2 B12 -62.9(6)
B6 B4 B2 B3 36.9(4)
B6 B4 B2 B1 0.9(6)
B6 B3 B10 B8 -37.4(4)
B6 B3 B10 B11 -102.1(5)
B6 B3 B10 B1 -138.9(5)
B6 B3 B2 B5 0.1(7)
B6 B3 B2 B4 -37.2(5)
B6 B3 B2 B12 62.8(6)
B6 B3 B2 B1 102.0(6)
B6 B3 B1 B12 -61.4(7)
B6 B3 B1 B11 0.5(7)
B6 B3 B1 B10 36.9(5)
B6 B3 B1 B2 -100.7(5)
B6 B10 B1 B12 64.9(6)
B6 B10 B1 B3 -37.0(5)
B6 B10 B1 B11 101.8(5)
B6 B10 B1 B2 1.7(7)
B2 B5 B9 N3 149.6(5)
B2 B5 B9 B8 -64.3(6)
B2 B5 B9 B12 37.8(4)
B2 B5 B9 B7 -101.2(5)
B2 B5 B9 B11 1.7(6)
B2 B5 B4 B3 37.9(5)
B2 B5 B4 B7 138.3(5)
B2 B5 B4 B6 100.9(5)
B2 B5 B12 B9 -137.3(5)
B2 B5 B12 B11 -101.3(5)
B2 B5 B12 B1 -36.6(5)
B2 B5 B7 B8 63.4(6)
B2 B5 B7 B9 99.4(5)
B2 B5 B7 B4 -37.5(5)
B2 B5 B7 B6 0.2(6)
B2 B4 B3 B10 101.6(5)
B2 B4 B3 B6 138.6(5)
B2 B4 B3 B1 36.3(5)
B2 B4 B7 B5 37.3(4)
B2 B4 B7 B8 -64.1(6)
B2 B4 B7 B9 -0.9(6)
B2 B4 B7 B6 -100.9(5)
B2 B4 B6 B8 63.9(6)
B2 B4 B6 B3 -37.2(4)
B2 B4 B6 B7 100.9(5)
B2 B4 B6 B10 0.2(6)
B2 B12 B11 B8 -64.6(6)
B2 B12 B11 B9 -100.4(5)
B2 B12 B11 B10 -2.1(7)
B2 B12 B11 B1 36.3(5)
B2 B12 B1 B3 -39.9(5)
B2 B12 B1 B11 -139.3(5)
B2 B12 B1 B10 -102.3(5)
B2 B3 B10 B8 63.7(6)
B2 B3 B10 B11 -1.0(6)
B2 B3 B10 B6 101.1(5)
B2 B3 B10 B1 -37.8(5)
B2 B3 B6 B8 -63.6(6)
B2 B3 B6 B4 37.3(5)
B2 B3 B6 B7 0.0(6)
B2 B3 B6 B10 -101.0(5)
B2 B3 B1 B12 39.2(5)
B2 B3 B1 B11 101.2(5)
B2 B3 B1 B10 137.5(5)
B1 B12 B11 B8 -100.9(5)
B1 B12 B11 B9 -136.7(5)
B1 B12 B11 B10 -38.4(5)
B1 B12 B2 B5 138.8(5)
B1 B12 B2 B4 100.8(5)
B1 B12 B2 B3 38.4(5)
B1 B3 B10 B8 101.5(5)
B1 B3 B10 B11 36.8(5)
B1 B3 B10 B6 138.9(5)
B1 B3 B6 B8 -0.5(7)
B1 B3 B6 B4 100.4(5)
B1 B3 B6 B7 63.1(6)
B1 B3 B6 B10 -37.9(5)
B1 B3 B2 B5 -101.8(6)
B1 B3 B2 B4 -139.2(5)
B1 B3 B2 B12 -39.1(5)
B1 B11 B10 B8 -138.4(5)
B1 B11 B10 B3 -36.3(5)
B1 B11 B10 B6 -100.3(6)
B1 B10 B6 B8 -102.1(5)
B1 B10 B6 B4 -1.2(6)
B1 B10 B6 B3 36.2(5)
B1 B10 B6 B7 -64.4(6)
N1 C1 C2 N2 0.3(8)
C3 N1 C1 C2 -0.6(8)
C3 N2 C2 C1 0.1(8)
C1 N1 C3 N2 0.6(8)
C2 N2 C3 N1 -0.4(7)
C5 N2 C3 N1 -178.4(6)
C5 N2 C2 C1 178.0(6)
C4 N1 C3 N2 176.0(7)
C4 N1 C1 C2 -176.0(7)
